data_7040647
loop_
_publ_author_name
'Leusmann, Eliza'
'Geringer, Eugenie'
'Weinert, Bastian'
'Dehnen, Stefanie'

_publ_section_title
;
 {[Ir3(cod)3(\m3-S)2](\m3-S)SnCl}2 - a ternary Ir-Sn-S cluster with the
 iridium atoms in three different chemical environments.
;
_journal_issue 39
_journal_name_full 'Dalton transactions (Cambridge, England : 2003)'
_journal_page_first 15298
_journal_page_last 15302
_journal_paper_doi 10.1039/c6dt02910h
_journal_volume 45
_journal_year 2016
_chemical_formula_moiety 'C48 H72 Cl2 Ir6 S6 Sn2, 2(C H2 Cl2)'
_chemical_formula_sum 'C50 H76 Cl6 Ir6 S6 Sn2'
_chemical_formula_weight 2472.74
_chemical_name_systematic
;
 ?
;
_space_group_crystal_system triclinic
_space_group_IT_number 2
_space_group_name_Hall '-P 1'
_space_group_name_H-M_alt 'P -1'
_symmetry_space_group_name_Hall '-P 1'
_symmetry_space_group_name_H-M 'P -1'
_atom_sites_solution_hydrogens geom
_audit_creation_date 2015-12-16
_audit_creation_method
;
Olex2 1.2
(compiled 2015.09.30 svn.r3233 for OlexSys, GUI svn.r5103)
;
_audit_update_record
;
2016-01-12 deposited with the CCDC.
2016-09-12 downloaded from the CCDC.
;
_cell_angle_alpha 108.21(2)
_cell_angle_beta 89.91(3)
_cell_angle_gamma 90.32(3)
_cell_formula_units_Z 1
_cell_length_a 10.130(4)
_cell_length_b 10.979(4)
_cell_length_c 13.757(4)
_cell_measurement_reflns_used 7108
_cell_measurement_temperature 293(2)
_cell_measurement_theta_max 23.53
_cell_measurement_theta_min 1.96
_cell_volume 1453.4(9)
_computing_molecular_graphics 'Olex2 (Dolomanov et al., 2009)'
_computing_publication_material 'Olex2 (Dolomanov et al., 2009)'
_computing_structure_refinement 'ShelXL (Sheldrick, 2015)'
_computing_structure_solution 'XT (Sheldrick, 2015)'
_diffrn_ambient_temperature 293(2)
_diffrn_measured_fraction_theta_full 0.996
_diffrn_measured_fraction_theta_max 0.984
_diffrn_measurement_device_type 'Bruker P4'
_diffrn_measurement_method '\w scans'
_diffrn_radiation_monochromator graphite
_diffrn_radiation_type MoK\a
_diffrn_radiation_wavelength 0.71073
_diffrn_reflns_av_unetI/netI 0.3119
_diffrn_reflns_Laue_measured_fraction_full 0.996
_diffrn_reflns_Laue_measured_fraction_max 0.984
_diffrn_reflns_point_group_measured_fraction_full 0.996
_diffrn_reflns_point_group_measured_fraction_max 0.984
_diffrn_reflns_theta_full 26.000
_diffrn_reflns_theta_max 26.829
_diffrn_reflns_theta_min 2.010
_exptl_absorpt_coefficient_mu 15.049
_exptl_absorpt_correction_T_max 0.7823
_exptl_absorpt_correction_T_min 0.4278
_exptl_absorpt_correction_type gaussian
_exptl_crystal_colour brown
_exptl_crystal_density_diffrn 2.825
_exptl_crystal_description 'diamond plate'
_exptl_crystal_F_000 1136
_exptl_crystal_size_max 0.12
_exptl_crystal_size_mid 0.12
_exptl_crystal_size_min 0.02
_refine_diff_density_max 2.277
_refine_diff_density_min -1.514
_refine_diff_density_rms 0.232
_refine_ls_extinction_method none
_refine_ls_goodness_of_fit_ref 0.739
_refine_ls_hydrogen_treatment constr
_refine_ls_matrix_type full
_refine_ls_number_parameters 274
_refine_ls_number_reflns 6134
_refine_ls_number_restraints 54
_refine_ls_restrained_S_all 0.737
_refine_ls_R_factor_all 0.2198
_refine_ls_R_factor_gt 0.0581
_refine_ls_shift/su_max 0.000
_refine_ls_shift/su_mean 0.000
_refine_ls_structure_factor_coef Fsqd
_refine_ls_weighting_details 'w=1/[\s^2^(Fo^2^)+(0.0260P)^2^] where P=(Fo^2^+2Fc^2^)/3'
_refine_ls_weighting_scheme calc
_refine_ls_wR_factor_gt 0.1006
_refine_ls_wR_factor_ref 0.1427
_reflns_Friedel_coverage 0.000
_reflns_number_gt 1928
_reflns_number_total 6134
_reflns_threshold_expression 'I > 2\s(I)'
_cod_data_source_file c6dt02910h2.cif
_cod_data_source_block eldx010
_cod_depositor_comments
;Adding full bibliography for 7040646--7040647.cif.

 Adding full bibliography for 7040646--7040647.cif.
;
_cod_original_cell_volume 1453.3(9)
_cod_database_code 7040647
_shelxl_version_number 2014-3
_shelx_space_group_comment
;
The symmetry employed for this shelxl refinement is uniquely defined
by the following loop, which should always be used as a source of
symmetry information in preference to the above space-group names.
They are only intended as comments.
;
_olex2_refinement_description
;
1. Fixed Uiso
 At 1.2 times of:
  All C(H) groups, All C(H,H) groups
2. Restrained distances
 Ir1-C1
 2.177 with sigma of 0.02
 C8-C1
 1.35 with sigma of 0.02
 C1-C2
 1.45 with sigma of 0.02
 C16-C15
 1.45 with sigma of 0.02
 C16-C9
 1.35 with sigma of 0.02
 Ir2-C16
 2.177 with sigma of 0.02
 C21-Ir3
 2.177 with sigma of 0.02
 C20-C21
 1.35 with sigma of 0.02
 C21-C22
 1.45 with sigma of 0.02
 C15-C16
 1.45 with sigma of 0.02
 C16-C9
 1.35 with sigma of 0.02
 C16-Ir2
 2.177 with sigma of 0.02
3. Uiso/Uaniso restraints and constraints
C22 \\sim C23: within 1.7A with sigma of 0.04 and sigma for terminal atoms of
0.08
C2 \\sim C3: within 1.7A with sigma of 0.04 and sigma for terminal atoms of 0.08
C4 \\sim C5: within 1.7A with sigma of 0.04 and sigma for terminal atoms of 0.08
C6 \\sim C7: within 1.7A with sigma of 0.04 and sigma for terminal atoms of 0.08
C15 \\sim C14: within 1.7A with sigma of 0.04 and sigma for terminal atoms of
0.08
C20 \\sim C19: within 1.7A with sigma of 0.04 and sigma for terminal atoms of
0.08
C23 \\sim C24: within 1.7A with sigma of 0.04 and sigma for terminal atoms of
0.08
C2 \\sim C3: within 1.7A with sigma of 0.04 and sigma for terminal atoms of 0.08
Uanis(C8) = Uanis(C1)
Uanis(C8) = Uanis(C1)
Uanis(C9) = Uanis(C16)
Uanis(C21) = Uanis(C20)
Uanis(C12) = Uanis(C13)
Uanis(C24) = Uanis(C17)
Uanis(C25) = Uanis(C19)
Uanis(C2) = Uanis(C3)
4.a Ternary CH refined with riding coordinates:
 C8(H8), C17(H17), C4(H4), C13(H13), C24(H24), C5(H5), C12(H12), C16(H16),
 C9(H9), C20(H20), C21(H21), C1(H1)
4.b Secondary CH2 refined with riding coordinates:
 C2(H2A,H2B), C15(H15A,H15B), C23(H23A,H23B), C19(H19A,H19B), C25(H25A,H25B),
 C10(H10A,H10B), C22(H22A,H22B), C11(H11A,H11B), C6(H6A,H6B), C7(H7A,H7B),
 C3(H3A,H3B), C14(H14A,H14B), C18(H18A,H18B)
;
_olex2_submission_special_instructions 'No special instructions were received'

loop_
_space_group_symop_operation_xyz
'x, y, z'
'-x, -y, -z'

loop_
_atom_site_label
_atom_site_type_symbol
_atom_site_fract_x
_atom_site_fract_y
_atom_site_fract_z
_atom_site_U_iso_or_equiv
_atom_site_adp_type
_atom_site_occupancy
_atom_site_site_symmetry_order
_atom_site_calc_flag
_atom_site_refinement_flags_posn
_atom_site_refinement_flags_adp
Ir1 Ir 0.77739(13) 0.61261(11) 0.35853(8) 0.0491(4) Uani 1 1 d D .
Ir2 Ir 0.89362(14) 0.39431(11) 0.22591(9) 0.0527(4) Uani 1 1 d D .
Ir3 Ir 0.65729(14) 0.28746(11) 0.26846(8) 0.0492(4) Uani 1 1 d D .
Sn1 Sn 0.4476(2) 0.39282(19) 0.55855(14) 0.0527(6) Uani 1 1 d . .
S3 S 0.4666(8) 0.3841(6) 0.3743(5) 0.051(2) Uani 1 1 d . .
Cl1 Cl 0.6205(8) 0.2652(7) 0.5916(5) 0.063(2) Uani 1 1 d . .
S2 S 0.6838(9) 0.4687(7) 0.2095(5) 0.053(2) Uani 1 1 d . .
S1 S 0.8152(9) 0.4148(7) 0.3902(6) 0.058(2) Uani 1 1 d . .
Cl3 Cl 0.3104(10) -0.2252(8) 0.1579(6) 0.077(3) Uani 1 1 d . .
Cl2 Cl 0.5644(11) -0.3108(8) 0.0587(6) 0.084(3) Uani 1 1 d . .
C2 C 1.018(3) 0.802(2) 0.403(2) 0.062(6) Uani 1 1 d D U
H2A H 1.1120 0.7830 0.3985 0.074 Uiso 1 1 calc R .
H2B H 1.0066 0.8878 0.4497 0.074 Uiso 1 1 calc R .
C15 C 1.178(3) 0.473(2) 0.222(2) 0.056(8) Uani 1 1 d D U
H15A H 1.2677 0.4406 0.2156 0.068 Uiso 1 1 calc R .
H15B H 1.1809 0.5617 0.2653 0.068 Uiso 1 1 calc R .
C8 C 0.846(3) 0.738(2) 0.511(2) 0.065(7) Uani 1 1 d D .
H8 H 0.8497 0.6977 0.5653 0.078 Uiso 1 1 calc R .
C17 C 0.630(3) 0.120(3) 0.317(2) 0.057(6) Uani 1 1 d . .
H17 H 0.6294 0.1380 0.3915 0.069 Uiso 1 1 calc R .
C4 C 0.832(3) 0.750(2) 0.275(2) 0.056(8) Uani 1 1 d . U
H4 H 0.8059 0.7221 0.2023 0.067 Uiso 1 1 calc R .
C23 C 0.800(3) 0.031(3) 0.167(2) 0.058(8) Uani 1 1 d . U
H23A H 0.8840 0.0591 0.1481 0.070 Uiso 1 1 calc R .
H23B H 0.8091 -0.0571 0.1673 0.070 Uiso 1 1 calc R .
C13 C 0.984(3) 0.441(3) 0.1052(18) 0.055(6) Uani 1 1 d . .
H13 H 0.9338 0.5050 0.0844 0.066 Uiso 1 1 calc R .
C24 C 0.758(3) 0.118(3) 0.275(2) 0.057(6) Uani 1 1 d . U
H24 H 0.8293 0.1350 0.3255 0.069 Uiso 1 1 calc R .
C19 C 0.435(3) 0.095(3) 0.198(2) 0.068(7) Uani 1 1 d . U
H19A H 0.3956 0.0304 0.1397 0.082 Uiso 1 1 calc R .
H19B H 0.3632 0.1405 0.2403 0.082 Uiso 1 1 calc R .
C5 C 0.720(3) 0.800(2) 0.347(2) 0.048(7) Uani 1 1 d . U
H5 H 0.6345 0.8002 0.3139 0.058 Uiso 1 1 calc R .
C12 C 0.926(3) 0.317(3) 0.0695(19) 0.055(6) Uani 1 1 d . .
H12 H 0.8476 0.3090 0.0260 0.066 Uiso 1 1 calc R .
C16 C 1.0990(14) 0.400(2) 0.2734(18) 0.052(6) Uani 1 1 d D .
H16 H 1.1129 0.4223 0.3474 0.063 Uiso 1 1 calc R .
C25 C 0.429(3) -0.347(3) 0.109(2) 0.068(7) Uani 1 1 d . .
H25A H 0.4545 -0.3788 0.1648 0.082 Uiso 1 1 calc R .
H25B H 0.3859 -0.4169 0.0579 0.082 Uiso 1 1 calc R .
C10 C 1.109(3) 0.193(3) 0.124(2) 0.060(9) Uani 1 1 d . .
H10A H 1.1962 0.2230 0.1134 0.073 Uiso 1 1 calc R .
H10B H 1.1151 0.1054 0.1246 0.073 Uiso 1 1 calc R .
C22 C 0.695(3) 0.037(2) 0.090(2) 0.067(9) Uani 1 1 d D U
H22A H 0.7364 0.0158 0.0229 0.080 Uiso 1 1 calc R .
H22B H 0.6292 -0.0284 0.0868 0.080 Uiso 1 1 calc R .
C11 C 1.019(4) 0.201(2) 0.042(2) 0.067(10) Uani 1 1 d . .
H11A H 0.9652 0.1236 0.0211 0.080 Uiso 1 1 calc R .
H11B H 1.0713 0.2026 -0.0165 0.080 Uiso 1 1 calc R .
C9 C 1.050(3) 0.280(2) 0.2278(18) 0.052(6) Uani 1 1 d D .
H9 H 1.0380 0.2329 0.2769 0.063 Uiso 1 1 calc R .
C6 C 0.736(4) 0.904(3) 0.444(2) 0.071(9) Uani 1 1 d . U
H6A H 0.6558 0.9538 0.4569 0.085 Uiso 1 1 calc R .
H6B H 0.8064 0.9600 0.4346 0.085 Uiso 1 1 calc R .
C7 C 0.767(4) 0.869(3) 0.536(2) 0.078(10) Uani 1 1 d . U
H7A H 0.6854 0.8610 0.5708 0.093 Uiso 1 1 calc R .
H7B H 0.8192 0.9366 0.5826 0.093 Uiso 1 1 calc R .
C20 C 0.510(3) 0.190(3) 0.157(2) 0.070(7) Uani 1 1 d D U
H20 H 0.4549 0.2465 0.1313 0.084 Uiso 1 1 calc R .
C21 C 0.629(3) 0.162(2) 0.1111(14) 0.070(7) Uani 1 1 d D .
H21 H 0.6456 0.2040 0.0593 0.084 Uiso 1 1 calc R .
C3 C 0.965(3) 0.796(3) 0.292(2) 0.062(6) Uani 1 1 d . U
H3A H 0.9698 0.8807 0.2850 0.074 Uiso 1 1 calc R .
H3B H 1.0210 0.7397 0.2404 0.074 Uiso 1 1 calc R .
C14 C 1.124(3) 0.467(3) 0.110(2) 0.049(7) Uani 1 1 d . U
H14A H 1.1413 0.5479 0.0980 0.059 Uiso 1 1 calc R .
H14B H 1.1692 0.3997 0.0580 0.059 Uiso 1 1 calc R .
C18 C 0.515(3) 0.026(2) 0.260(2) 0.061(9) Uani 1 1 d . .
H18A H 0.5522 -0.0529 0.2145 0.073 Uiso 1 1 calc R .
H18B H 0.4587 0.0043 0.3090 0.073 Uiso 1 1 calc R .
C1 C 0.9492(19) 0.711(2) 0.4419(17) 0.065(7) Uani 1 1 d D .
H1 H 1.0108 0.6501 0.4561 0.078 Uiso 1 1 calc R .

loop_
_atom_site_aniso_label
_atom_site_aniso_U_11
_atom_site_aniso_U_22
_atom_site_aniso_U_33
_atom_site_aniso_U_23
_atom_site_aniso_U_13
_atom_site_aniso_U_12
Ir1 0.0630(10) 0.0449(7) 0.0401(7) 0.0142(5) -0.0009(6) 0.0122(6)
Ir2 0.0651(10) 0.0520(8) 0.0418(7) 0.0157(6) 0.0013(7) 0.0135(7)
Ir3 0.0655(10) 0.0429(7) 0.0395(7) 0.0130(5) -0.0003(6) 0.0118(6)
Sn1 0.0679(17) 0.0522(13) 0.0380(11) 0.0138(9) 0.0023(11) 0.0123(11)
S3 0.068(6) 0.049(4) 0.035(4) 0.014(3) 0.004(4) 0.004(4)
Cl1 0.075(6) 0.066(5) 0.049(4) 0.017(4) 0.001(4) 0.017(4)
S2 0.072(6) 0.050(5) 0.040(4) 0.020(3) -0.005(4) 0.017(4)
S1 0.081(7) 0.044(4) 0.049(4) 0.015(3) -0.018(4) 0.008(4)
Cl3 0.090(7) 0.076(6) 0.062(5) 0.016(4) -0.004(5) -0.005(5)
Cl2 0.119(9) 0.088(7) 0.055(5) 0.035(5) -0.005(5) 0.023(6)
C2 0.074(17) 0.047(12) 0.066(13) 0.018(11) 0.007(13) -0.006(11)
C15 0.037(18) 0.034(15) 0.09(2) 0.001(14) 0.002(16) 0.010(13)
C8 0.09(2) 0.036(11) 0.055(14) -0.001(10) 0.002(13) 0.036(12)
C17 0.066(16) 0.059(12) 0.060(14) 0.037(11) -0.020(12) 0.004(13)
C4 0.06(2) 0.045(16) 0.079(19) 0.043(14) -0.023(16) 0.006(15)
C23 0.054(18) 0.050(16) 0.090(19) 0.048(14) -0.032(16) -0.011(14)
C13 0.062(17) 0.078(15) 0.023(10) 0.013(11) -0.006(10) 0.002(13)
C24 0.066(16) 0.059(12) 0.060(14) 0.037(11) -0.020(12) 0.004(13)
C19 0.067(17) 0.069(14) 0.073(15) 0.027(12) 0.003(13) 0.032(12)
C5 0.035(18) 0.044(15) 0.072(19) 0.025(14) 0.009(15) 0.000(13)
C12 0.062(17) 0.078(15) 0.023(10) 0.013(11) -0.006(10) 0.002(13)
C16 0.061(16) 0.065(13) 0.037(12) 0.026(11) -0.019(10) 0.010(13)
C25 0.067(17) 0.069(14) 0.073(15) 0.027(12) 0.003(13) 0.032(12)
C10 0.030(19) 0.06(2) 0.09(2) 0.018(17) 0.007(17) 0.017(15)
C22 0.042(19) 0.067(18) 0.09(2) 0.017(16) -0.030(16) 0.029(15)
C11 0.11(3) 0.029(16) 0.044(17) -0.011(13) -0.012(19) 0.027(17)
C9 0.061(16) 0.065(13) 0.037(12) 0.026(11) -0.019(10) 0.010(13)
C6 0.10(3) 0.034(15) 0.09(2) 0.025(15) 0.006(19) 0.012(16)
C7 0.12(3) 0.043(17) 0.06(2) 0.010(15) 0.00(2) -0.015(18)
C20 0.084(19) 0.081(15) 0.047(13) 0.020(11) -0.026(12) 0.037(14)
C21 0.084(19) 0.081(15) 0.047(13) 0.020(11) -0.026(12) 0.037(14)
C3 0.074(17) 0.047(12) 0.066(13) 0.018(11) 0.007(13) -0.006(11)
C14 0.05(2) 0.059(16) 0.047(15) 0.030(13) -0.005(14) 0.024(15)
C18 0.07(2) 0.039(17) 0.07(2) 0.024(15) -0.026(18) 0.007(16)
C1 0.09(2) 0.036(11) 0.055(14) -0.001(10) 0.002(13) 0.036(12)

loop_
_atom_type_symbol
_atom_type_description
_atom_type_scat_dispersion_real
_atom_type_scat_dispersion_imag
_atom_type_scat_source
C C 0.0033 0.0016 'International Tables Vol C Tables 4.2.6.8 and 6.1.1.4'
H H 0.0000 0.0000 'International Tables Vol C Tables 4.2.6.8 and 6.1.1.4'
Cl Cl 0.1484 0.1585 'International Tables Vol C Tables 4.2.6.8 and 6.1.1.4'
Ir Ir -1.4442 7.9887 'International Tables Vol C Tables 4.2.6.8 and 6.1.1.4'
S S 0.1246 0.1234 'International Tables Vol C Tables 4.2.6.8 and 6.1.1.4'
Sn Sn -0.6537 1.4246 'International Tables Vol C Tables 4.2.6.8 and 6.1.1.4'

loop_
_geom_angle_atom_site_label_1
_geom_angle_atom_site_label_2
_geom_angle_atom_site_label_3
_geom_angle
_geom_angle_site_symmetry_1
_geom_angle_site_symmetry_3
Sn1 Ir1 Ir2 122.50(7) 2_666 .
S2 Ir1 Ir2 52.80(18) . .
S2 Ir1 Sn1 85.9(2) . 2_666
S2 Ir1 S1 79.9(2) . .
S1 Ir1 Ir2 53.17(19) . .
S1 Ir1 Sn1 85.2(2) . 2_666
C8 Ir1 Ir2 129.5(6) . .
C8 Ir1 Sn1 87.1(7) . 2_666
C8 Ir1 S2 172.2(8) . .
C8 Ir1 S1 96.1(7) . .
C8 Ir1 C4 95.4(11) . .
C4 Ir1 Ir2 98.1(8) . .
C4 Ir1 Sn1 124.0(8) . 2_666
C4 Ir1 S2 91.4(8) . .
C4 Ir1 S1 149.0(8) . .
C5 Ir1 Ir2 134.8(7) . .
C5 Ir1 Sn1 86.7(7) . 2_666
C5 Ir1 S2 102.6(8) . .
C5 Ir1 S1 171.4(7) . .
C5 Ir1 C8 80.4(10) . .
C5 Ir1 C4 39.5(9) . .
C1 Ir1 Ir2 100.9(6) . .
C1 Ir1 Sn1 123.6(6) . 2_666
C1 Ir1 S2 149.9(6) . .
C1 Ir1 S1 95.8(7) . .
C1 Ir1 C8 36.6(6) . .
C1 Ir1 C4 77.0(10) . .
C1 Ir1 C5 86.1(10) . .
Ir1 Ir2 Ir3 80.24(6) . .
S2 Ir2 Ir1 54.14(19) . .
S2 Ir2 Ir3 54.6(2) . .
S2 Ir2 S1 81.5(3) . .
S1 Ir2 Ir1 54.48(17) . .
S1 Ir2 Ir3 55.2(2) . .
C13 Ir2 Ir1 109.3(8) . .
C13 Ir2 Ir3 139.3(8) . .
C13 Ir2 S2 98.1(9) . .
C13 Ir2 S1 160.1(8) . .
C13 Ir2 C16 80.3(11) . .
C12 Ir2 Ir1 137.3(8) . .
C12 Ir2 Ir3 106.8(9) . .
C12 Ir2 S2 94.9(9) . .
C12 Ir2 S1 159.9(9) . .
C12 Ir2 C13 39.8(10) . .
C12 Ir2 C16 97.2(11) . .
C16 Ir2 Ir1 105.9(6) . .
C16 Ir2 Ir3 136.6(6) . .
C16 Ir2 S2 158.5(6) . .
C16 Ir2 S1 92.8(7) . .
C9 Ir2 Ir1 137.2(6) . .
C9 Ir2 Ir3 111.5(7) . .
C9 Ir2 S2 163.7(7) . .
C9 Ir2 S1 97.3(8) . .
C9 Ir2 C13 88.5(11) . .
C9 Ir2 C12 80.6(11) . .
C9 Ir2 C16 37.4(4) . .
S3 Ir3 Ir2 131.62(18) . .
S2 Ir3 Ir2 52.4(2) . .
S2 Ir3 S3 92.0(2) . .
S2 Ir3 S1 78.5(3) . .
S1 Ir3 Ir2 52.6(2) . .
S1 Ir3 S3 93.4(3) . .
C17 Ir3 Ir2 128.4(9) . .
C17 Ir3 S3 88.4(9) . .
C17 Ir3 S2 178.1(8) . .
C17 Ir3 S1 103.3(8) . .
C17 Ir3 C21 87.4(11) . .
C24 Ir3 Ir2 91.4(9) . .
C24 Ir3 S3 124.9(9) . .
C24 Ir3 S2 141.8(9) . .
C24 Ir3 S1 88.6(9) . .
C24 Ir3 C17 38.4(10) . .
C24 Ir3 C20 96.7(11) . .
C24 Ir3 C21 79.4(10) . .
C20 Ir3 Ir2 125.7(8) . .
C20 Ir3 S3 84.5(8) . .
C20 Ir3 S2 96.4(8) . .
C20 Ir3 S1 174.5(8) . .
C20 Ir3 C17 81.7(12) . .
C20 Ir3 C21 36.0(5) . .
C21 Ir3 Ir2 94.6(9) . .
C21 Ir3 S3 120.4(8) . .
C21 Ir3 S2 90.8(8) . .
C21 Ir3 S1 145.1(9) . .
S3 Sn1 Ir1 107.39(18) 2_666 2_666
S3 Sn1 Ir1 121.2(2) . 2_666
S3 Sn1 S3 94.1(2) 2_666 .
Cl1 Sn1 Ir1 118.4(2) . 2_666
Cl1 Sn1 S3 107.3(2) . .
Cl1 Sn1 S3 104.2(3) . 2_666
Ir3 S3 Sn1 122.1(3) . .
Ir3 S3 Sn1 98.2(3) . 2_666
Sn1 S3 Sn1 85.9(2) 2_666 .
Ir1 S2 Ir3 98.7(2) . .
Ir2 S2 Ir1 73.1(2) . .
Ir2 S2 Ir3 73.06(19) . .
Ir1 S1 Ir3 97.3(3) . .
Ir2 S1 Ir1 72.4(2) . .
Ir2 S1 Ir3 72.1(2) . .
H2A C2 H2B 108.0 . .
C3 C2 H2A 109.4 . .
C3 C2 H2B 109.4 . .
C1 C2 H2A 109.4 . .
C1 C2 H2B 109.4 . .
C1 C2 C3 111(2) . .
H15A C15 H15B 107.6 . .
C16 C15 H15A 108.7 . .
C16 C15 H15B 108.7 . .
C16 C15 C14 114(2) . .
C14 C15 H15A 108.7 . .
C14 C15 H15B 108.7 . .
Ir1 C8 H8 116.3 . .
C7 C8 Ir1 107.5(19) . .
C7 C8 H8 116.3 . .
C1 C8 Ir1 69.7(12) . .
C1 C8 H8 116.3 . .
C1 C8 C7 121(2) . .
Ir3 C17 H17 113.9 . .
C24 C17 Ir3 70.4(16) . .
C24 C17 H17 113.9 . .
C24 C17 C18 123(3) . .
C18 C17 Ir3 114.8(17) . .
C18 C17 H17 113.9 . .
Ir1 C4 H4 114.1 . .
C5 C4 Ir1 68.7(15) . .
C5 C4 H4 114.1 . .
C3 C4 Ir1 113.4(19) . .
C3 C4 H4 114.1 . .
C3 C4 C5 124(3) . .
H23A C23 H23B 108.3 . .
C24 C23 H23A 109.8 . .
C24 C23 H23B 109.8 . .
C22 C23 H23A 109.8 . .
C22 C23 H23B 109.8 . .
C22 C23 C24 109(2) . .
Ir2 C13 H13 112.4 . .
C12 C13 Ir2 69.5(16) . .
C12 C13 H13 112.4 . .
C12 C13 C14 125(3) . .
C14 C13 Ir2 118.8(19) . .
C14 C13 H13 112.4 . .
Ir3 C24 H24 113.8 . .
C17 C24 Ir3 71.2(16) . .
C17 C24 C23 125(3) . .
C17 C24 H24 113.8 . .
C23 C24 Ir3 112.1(17) . .
C23 C24 H24 113.8 . .
H19A C19 H19B 107.3 . .
C20 C19 H19A 108.1 . .
C20 C19 H19B 108.1 . .
C20 C19 C18 117(3) . .
C18 C19 H19A 108.1 . .
C18 C19 H19B 108.1 . .
Ir1 C5 H5 114.2 . .
C4 C5 Ir1 71.8(13) . .
C4 C5 H5 114.2 . .
C6 C5 Ir1 113(2) . .
C6 C5 C4 123(3) . .
C6 C5 H5 114.2 . .
Ir2 C12 H12 115.9 . .
C13 C12 Ir2 70.7(14) . .
C13 C12 H12 115.9 . .
C13 C12 C11 118(3) . .
C11 C12 Ir2 113.0(18) . .
C11 C12 H12 115.9 . .
Ir2 C16 H16 115.1 . .
C15 C16 Ir2 110.3(15) . .
C15 C16 H16 115.1 . .
C9 C16 Ir2 65.6(12) . .
C9 C16 C15 125(2) . .
C9 C16 H16 115.1 . .
Cl3 C25 H25A 107.7 . .
Cl3 C25 H25B 107.7 . .
Cl2 C25 Cl3 118.5(18) . .
Cl2 C25 H25A 107.7 . .
Cl2 C25 H25B 107.7 . .
H25A C25 H25B 107.1 . .
H10A C10 H10B 108.5 . .
C11 C10 H10A 110.2 . .
C11 C10 H10B 110.2 . .
C11 C10 C9 107(2) . .
C9 C10 H10A 110.2 . .
C9 C10 H10B 110.2 . .
C23 C22 H22A 108.4 . .
C23 C22 H22B 108.4 . .
H22A C22 H22B 107.5 . .
C21 C22 C23 115(2) . .
C21 C22 H22A 108.4 . .
C21 C22 H22B 108.4 . .
C12 C11 H11A 108.3 . .
C12 C11 H11B 108.3 . .
C10 C11 C12 116(2) . .
C10 C11 H11A 108.3 . .
C10 C11 H11B 108.3 . .
H11A C11 H11B 107.4 . .
Ir2 C9 H9 111.8 . .
C16 C9 Ir2 77.0(11) . .
C16 C9 C10 121(3) . .
C16 C9 H9 111.8 . .
C10 C9 Ir2 119.2(17) . .
C10 C9 H9 111.8 . .
C5 C6 H6A 107.9 . .
C5 C6 H6B 107.9 . .
C5 C6 C7 118(2) . .
H6A C6 H6B 107.2 . .
C7 C6 H6A 107.9 . .
C7 C6 H6B 107.9 . .
C8 C7 H7A 109.1 . .
C8 C7 H7B 109.1 . .
C6 C7 C8 112(2) . .
C6 C7 H7A 109.1 . .
C6 C7 H7B 109.1 . .
H7A C7 H7B 107.8 . .
Ir3 C20 H20 115.2 . .
C19 C20 Ir3 108.9(19) . .
C19 C20 H20 115.2 . .
C21 C20 Ir3 73.3(14) . .
C21 C20 C19 122(3) . .
C21 C20 H20 115.2 . .
Ir3 C21 H21 113.5 . .
C22 C21 Ir3 113.2(17) . .
C22 C21 H21 113.5 . .
C20 C21 Ir3 70.7(15) . .
C20 C21 C22 125(3) . .
C20 C21 H21 113.5 . .
C2 C3 H3A 109.0 . .
C2 C3 H3B 109.0 . .
C4 C3 C2 113(2) . .
C4 C3 H3A 109.0 . .
C4 C3 H3B 109.0 . .
H3A C3 H3B 107.8 . .
C15 C14 H14A 109.9 . .
C15 C14 H14B 109.9 . .
C13 C14 C15 109(2) . .
C13 C14 H14A 109.9 . .
C13 C14 H14B 109.9 . .
H14A C14 H14B 108.3 . .
C17 C18 H18A 110.1 . .
C17 C18 H18B 110.1 . .
C19 C18 C17 108(2) . .
C19 C18 H18A 110.1 . .
C19 C18 H18B 110.1 . .
H18A C18 H18B 108.4 . .
Ir1 C1 H1 111.1 . .
C2 C1 Ir1 118.2(19) . .
C2 C1 H1 111.1 . .
C8 C1 Ir1 73.7(14) . .
C8 C1 C2 127(2) . .
C8 C1 H1 111.1 . .

loop_
_geom_bond_atom_site_label_1
_geom_bond_atom_site_label_2
_geom_bond_distance
_geom_bond_site_symmetry_2
Ir1 Ir2 2.7840(19) .
Ir1 Sn1 2.556(3) 2_666
Ir1 S2 2.359(8) .
Ir1 S1 2.378(7) .
Ir1 C8 2.22(3) .
Ir1 C4 2.24(3) .
Ir1 C5 2.19(2) .
Ir1 C1 2.173(17) .
Ir2 Ir3 2.801(2) .
Ir2 S2 2.318(8) .
Ir2 S1 2.338(8) .
Ir2 C13 2.09(3) .
Ir2 C12 2.08(2) .
Ir2 C16 2.176(13) .
Ir2 C9 2.03(3) .
Ir3 S3 2.455(7) .
Ir3 S2 2.386(7) .
Ir3 S1 2.417(8) .
Ir3 C17 2.16(3) .
Ir3 C24 2.15(3) .
Ir3 C20 2.16(3) .
Ir3 C21 2.193(16) .
Sn1 Ir1 2.556(3) 2_666
Sn1 S3 2.484(7) 2_666
Sn1 S3 2.513(7) .
Sn1 Cl1 2.380(8) .
S3 Sn1 2.484(7) 2_666
Cl3 C25 1.77(3) .
Cl2 C25 1.64(3) .
C2 H2A 0.9700 .
C2 H2B 0.9700 .
C2 C3 1.60(4) .
C2 C1 1.449(18) .
C15 H15A 0.9700 .
C15 H15B 0.9700 .
C15 C16 1.455(13) .
C15 C14 1.62(4) .
C8 H8 0.9800 .
C8 C7 1.59(4) .
C8 C1 1.381(18) .
C17 H17 0.9800 .
C17 C24 1.42(4) .
C17 C18 1.59(4) .
C4 H4 0.9800 .
C4 C5 1.50(4) .
C4 C3 1.43(4) .
C23 H23A 0.9700 .
C23 H23B 0.9700 .
C23 C24 1.55(4) .
C23 C22 1.51(4) .
C13 H13 0.9800 .
C13 C12 1.42(4) .
C13 C14 1.44(4) .
C24 H24 0.9800 .
C19 H19A 0.9700 .
C19 H19B 0.9700 .
C19 C20 1.53(4) .
C19 C18 1.55(4) .
C5 H5 0.9800 .
C5 C6 1.46(4) .
C12 H12 0.9800 .
C12 C11 1.54(4) .
C16 H16 0.9800 .
C16 C9 1.357(13) .
C25 H25A 0.9700 .
C25 H25B 0.9700 .
C10 H10A 0.9700 .
C10 H10B 0.9700 .
C10 C11 1.48(4) .
C10 C9 1.56(3) .
C22 H22A 0.9700 .
C22 H22B 0.9700 .
C22 C21 1.476(17) .
C11 H11A 0.9700 .
C11 H11B 0.9700 .
C9 H9 0.9800 .
C6 H6A 0.9700 .
C6 H6B 0.9700 .
C6 C7 1.47(4) .
C7 H7A 0.9700 .
C7 H7B 0.9700 .
C20 H20 0.9800 .
C20 C21 1.347(18) .
C21 H21 0.9800 .
C3 H3A 0.9700 .
C3 H3B 0.9700 .
C14 H14A 0.9700 .
C14 H14B 0.9700 .
C18 H18A 0.9700 .
C18 H18B 0.9700 .
C1 H1 0.9800 .

loop_
_geom_torsion_atom_site_label_1
_geom_torsion_atom_site_label_2
_geom_torsion_atom_site_label_3
_geom_torsion_atom_site_label_4
_geom_torsion
Ir1 C8 C7 C6 -33(3)
Ir1 C8 C1 C2 113(3)
Ir1 C4 C5 C6 106(3)
Ir1 C4 C3 C2 -30(3)
Ir1 C5 C6 C7 -9(4)
Ir2 C13 C12 C11 -106(2)
Ir2 C13 C14 C15 -8(3)
Ir2 C12 C11 C10 -23(4)
Ir2 C16 C9 C10 117(2)
Ir3 C17 C24 C23 -104(2)
Ir3 C17 C18 C19 -11(3)
Ir3 C20 C21 C22 105(2)
C15 C16 C9 Ir2 -99(2)
C15 C16 C9 C10 18(3)
C4 C5 C6 C7 -92(4)
C23 C22 C21 Ir3 -16(4)
C23 C22 C21 C20 -98(3)
C13 C12 C11 C10 56(4)
C24 C17 C18 C19 -93(3)
C24 C23 C22 C21 33(4)
C19 C20 C21 Ir3 -102(3)
C19 C20 C21 C22 3(4)
C5 C4 C3 C2 49(3)
C5 C6 C7 C8 29(5)
C12 C13 C14 C15 -92(3)
C16 C15 C14 C13 26(3)
C22 C23 C24 Ir3 -35(3)
C22 C23 C24 C17 47(4)
C11 C10 C9 Ir2 -8(3)
C11 C10 C9 C16 -100(3)
C9 C10 C11 C12 19(4)
C7 C8 C1 Ir1 -99(3)
C7 C8 C1 C2 15(4)
C20 C19 C18 C17 31(4)
C3 C2 C1 Ir1 -9(3)
C3 C2 C1 C8 -99(3)
C3 C4 C5 Ir1 -104(3)
C3 C4 C5 C6 1(4)
C14 C15 C16 Ir2 -30(2)
C14 C15 C16 C9 44(3)
C14 C13 C12 Ir2 111(3)
C14 C13 C12 C11 5(4)
C18 C17 C24 Ir3 107(2)
C18 C17 C24 C23 3(4)
C18 C19 C20 Ir3 -36(3)
C18 C19 C20 C21 46(4)
C1 C2 C3 C4 26(3)
C1 C8 C7 C6 44(4)
